data_4509923
loop_
_publ_author_name
'Wu, Xiang Xia'
'Wang, You You'
'Yang, Pan'
'Xu, Yao Yao'
'Huo, Jian Zhong'
'Ding, Bin'
'Wang, Ying'
'Wang, XiuGuang'

_publ_section_title
;
 Syntheses, Structural Variation, and Characterization of a Series of
 Crystalline Coordination Compounds with 4-Benzene-1,2,4-triazole:
 Polymorph, Incomplete Spin Transition, and Single Crystal-to-Single
 Crystal Transformation
;
_journal_issue 2
_journal_name_full 'Crystal Growth &amp; Design'
_journal_page_first 477
_journal_paper_doi 10.1021/cg401141a
_journal_volume 14
_journal_year 2014
_chemical_formula_sum 'C48 H50 Fe2 N19 O3.5 S4'
_chemical_formula_weight 1188.99
_chemical_name_systematic
; 
 ? 
;
_space_group_IT_number 2
_symmetry_cell_setting triclinic
_symmetry_space_group_name_Hall '-P 1'
_symmetry_space_group_name_H-M 'P -1'
_atom_sites_solution_hydrogens geom
_atom_sites_solution_primary direct
_atom_sites_solution_secondary difmap
_audit_creation_method SHELXL-97
_cell_angle_alpha 106.581(2)
_cell_angle_beta 100.090(2)
_cell_angle_gamma 95.371(2)
_cell_formula_units_Z 2
_cell_length_a 11.8088(16)
_cell_length_b 12.4112(18)
_cell_length_c 19.618(3)
_cell_measurement_temperature 173(2)
_cell_volume 2681.5(7)
_computing_structure_refinement 'SHELXL-97 (Sheldrick, 1997)'
_computing_structure_solution 'SHELXS-97 (Sheldrick, 1990)'
_diffrn_ambient_temperature 173(2)
_diffrn_measured_fraction_theta_full 0.986
_diffrn_measured_fraction_theta_max 0.986
_diffrn_radiation_monochromator graphite
_diffrn_radiation_source 'fine-focus sealed tube'
_diffrn_radiation_type MoK\a
_diffrn_radiation_wavelength 0.71073
_diffrn_reflns_av_R_equivalents 0.1989
_diffrn_reflns_av_sigmaI/netI 0.5599
_diffrn_reflns_limit_h_max 14
_diffrn_reflns_limit_h_min -10
_diffrn_reflns_limit_k_max 14
_diffrn_reflns_limit_k_min -13
_diffrn_reflns_limit_l_max 22
_diffrn_reflns_limit_l_min -23
_diffrn_reflns_number 12819
_diffrn_reflns_theta_full 25.01
_diffrn_reflns_theta_max 25.01
_diffrn_reflns_theta_min 1.73
_exptl_absorpt_coefficient_mu 0.762
_exptl_absorpt_correction_T_max 0.9074
_exptl_absorpt_correction_T_min 0.8943
_exptl_crystal_density_diffrn 1.468
_exptl_crystal_density_method 'not measured'
_exptl_crystal_F_000 1230
_exptl_crystal_size_max 0.15
_exptl_crystal_size_mid 0.14
_exptl_crystal_size_min 0.13
_refine_diff_density_max 1.105
_refine_diff_density_min -1.753
_refine_diff_density_rms 0.196
_refine_ls_extinction_method none
_refine_ls_goodness_of_fit_ref 1.040
_refine_ls_hydrogen_treatment mixed
_refine_ls_matrix_type full
_refine_ls_number_parameters 716
_refine_ls_number_reflns 9321
_refine_ls_number_restraints 13
_refine_ls_restrained_S_all 1.041
_refine_ls_R_factor_all 0.2682
_refine_ls_R_factor_gt 0.0707
_refine_ls_shift/su_max 0.000
_refine_ls_shift/su_mean 0.000
_refine_ls_structure_factor_coef Fsqd
_refine_ls_weighting_details 'calc w=1/[\s^2^(Fo^2^)+(0.0950P)^2^+3.5755P] where P=(Fo^2^+2Fc^2^)/3'
_refine_ls_weighting_scheme calc
_refine_ls_wR_factor_gt 0.1739
_refine_ls_wR_factor_ref 0.2229
_reflns_number_gt 5138
_reflns_number_total 9454
_reflns_threshold_expression >2sigma(I)
_cod_data_source_file cg401141a_si_002.cif
_cod_data_source_block 6
_cod_depositor_comments
;
The following automatic conversions were performed:

'_symmetry_cell_setting' value 'Triclinic' changed to 'triclinic'
according to
/usr/data/users/saulius/automatic-downloads/current/ACS/lib/dictionaries/cif_core.dic
dictionary named 'cif_core.dic' version 2.4.2 from 2011-04-26.

Automatic conversion script
Id: cif_fix_values 2281 2013-09-26 08:29:07Z andrius 
;
_cod_original_cell_volume 2681.4(6)
_cod_original_sg_symbol_H-M P-1
_cod_original_formula_sum 'C48 H50 Fe2 N19 O3.50 S4'
_cod_database_code 4509923

loop_
_symmetry_equiv_pos_as_xyz
'x, y, z'
'-x, -y, -z'

loop_
_atom_site_label
_atom_site_type_symbol
_atom_site_fract_x
_atom_site_fract_y
_atom_site_fract_z
_atom_site_U_iso_or_equiv
_atom_site_adp_type
_atom_site_occupancy
_atom_site_symmetry_multiplicity
_atom_site_calc_flag
_atom_site_refinement_flags
_atom_site_disorder_assembly
_atom_site_disorder_group
Fe1 Fe 0.08697(6) 0.16239(7) 0.19533(6) 0.0167(3) Uani 1 1 d . . .
Fe2 Fe 0.35871(7) 0.40802(7) 0.26759(6) 0.0175(3) Uani 1 1 d . . .
S4 S 0.35177(14) 0.56920(17) 0.51421(13) 0.0313(5) Uani 1 1 d . . .
S3 S 0.43635(16) 0.72078(15) 0.17086(15) 0.0389(6) Uani 1 1 d . . .
S1 S -0.14931(19) 0.07836(18) 0.35386(16) 0.0474(7) Uani 1 1 d . . .
S2 S -0.21087(13) 0.20050(15) 0.00954(14) 0.0308(6) Uani 1 1 d . . .
O1 O 0.2621(5) 0.7821(5) 0.3346(4) 0.050(2) Uani 1 1 d . . .
H1A H 0.2888 0.8396 0.3247 0.074 Uiso 1 1 calc R . .
O2 O 0.3424(4) -0.0122(5) 0.3168(4) 0.0370(16) Uani 1 1 d . . .
H2 H 0.2969 -0.0087 0.2797 0.056 Uiso 1 1 calc R . .
N11 N 0.0792(4) 0.3445(4) 0.2169(4) 0.0205(15) Uani 1 1 d . . .
N10 N 0.1750(4) 0.4309(4) 0.2459(4) 0.0230(16) Uani 1 1 d . . .
N12 N 0.0157(4) 0.5085(4) 0.2361(4) 0.0209(16) Uani 1 1 d . . .
C12 C -0.1752(5) 0.5433(5) 0.2083(4) 0.0160(16) Uani 1 1 d . . .
H34A H -0.1989 0.4633 0.1936 0.019 Uiso 1 1 calc R . .
N2 N 0.0875(4) -0.0216(4) 0.1609(4) 0.0218(15) Uani 1 1 d . . .
N1 N 0.1704(4) -0.0814(4) 0.1863(4) 0.0235(16) Uani 1 1 d . . .
N3 N 0.0268(4) -0.2028(4) 0.1087(4) 0.0181(14) Uani 1 1 d . . .
C4 C -0.0391(4) -0.3939(4) 0.0882(4) 0.0104(15) Uani 1 1 d . . .
H4A H 0.0086 -0.3873 0.1340 0.012 Uiso 1 1 calc R . .
N4 N 0.2051(4) 0.2024(4) 0.3012(4) 0.0193(15) Uani 1 1 d . . .
N5 N 0.3104(4) 0.2788(4) 0.3222(4) 0.0190(15) Uani 1 1 d . . .
N6 N 0.2859(4) 0.2224(4) 0.4143(4) 0.0197(15) Uani 1 1 d . . .
C21 C 0.2124(5) 0.1574(5) 0.4994(5) 0.0189(17) Uani 1 1 d . . .
H12A H 0.1414 0.1316 0.4642 0.023 Uiso 1 1 calc R . .
N13 N 0.3295(4) 0.2675(4) 0.1654(4) 0.0216(16) Uani 1 1 d . . .
N14 N 0.2373(4) 0.1785(4) 0.1428(4) 0.0185(14) Uani 1 1 d . . .
N15 N 0.3389(4) 0.1561(4) 0.0586(4) 0.0169(14) Uani 1 1 d . . .
C32 C 0.2766(5) 0.0578(5) -0.0624(5) 0.0189(16) Uani 1 1 d U . .
H16A H 0.1995 0.0545 -0.0544 0.023 Uiso 1 1 calc R . .
N7 N 0.5389(4) 0.3831(4) 0.2894(4) 0.0201(15) Uani 1 1 d . . .
N8 N 0.5779(5) 0.2786(5) 0.2783(5) 0.050(3) Uani 1 1 d . . .
N9 N 0.7256(4) 0.4146(4) 0.3323(4) 0.0225(16) Uani 1 1 d . . .
C40 C 0.8448(4) 0.5835(5) 0.4032(4) 0.0175(18) Uani 1 1 d . . .
H20A H 0.7775 0.6197 0.4000 0.021 Uiso 1 1 calc R . .
N19 N 0.3749(5) 0.5279(5) 0.3702(4) 0.0249(16) Uani 1 1 d . . .
N18 N 0.3995(4) 0.5273(5) 0.2143(4) 0.0276(17) Uani 1 1 d . . .
N16 N -0.0462(4) 0.1407(5) 0.2513(4) 0.0235(16) Uani 1 1 d . . .
N17 N -0.0280(4) 0.1386(4) 0.0940(4) 0.0209(14) Uani 1 1 d . . .
C9 C 0.1332(5) 0.5275(5) 0.2556(5) 0.0214(18) Uani 1 1 d . . .
H1 H 0.1793 0.6006 0.2738 0.026 Uiso 1 1 calc R . .
C10 C -0.0130(5) 0.3938(5) 0.2112(5) 0.0216(18) Uani 1 1 d . . .
H2A H -0.0902 0.3545 0.1922 0.026 Uiso 1 1 calc R . .
C11 C -0.0645(5) 0.5891(6) 0.2360(5) 0.026(2) Uani 1 1 d . . .
C13 C -0.2526(6) 0.6151(8) 0.2021(6) 0.041(2) Uani 1 1 d . . .
H4 H -0.3325 0.5844 0.1828 0.049 Uiso 1 1 calc R . .
C14 C -0.2209(8) 0.7288(8) 0.2222(6) 0.048(3) Uani 1 1 d . . .
H5 H -0.2773 0.7763 0.2145 0.058 Uiso 1 1 calc R . .
C15 C -0.1055(7) 0.7763(7) 0.2542(6) 0.044(3) Uani 1 1 d . . .
H6 H -0.0831 0.8565 0.2706 0.053 Uiso 1 1 calc R . .
C16 C -0.0218(6) 0.7036(6) 0.2619(5) 0.033(2) Uani 1 1 d . . .
H7 H 0.0579 0.7319 0.2833 0.039 Uiso 1 1 calc R . .
C1 C 0.0019(5) -0.0965(5) 0.1130(4) 0.0198(17) Uani 1 1 d . . .
C2 C 0.1313(5) -0.1887(6) 0.1542(5) 0.0258(19) Uani 1 1 d . . .
H9 H 0.1707 -0.2491 0.1617 0.031 Uiso 1 1 calc R . .
C3 C -0.0431(5) -0.3084(5) 0.0627(4) 0.0217(19) Uani 1 1 d D . .
C8 C -0.1059(6) -0.4924(5) 0.0465(5) 0.029(2) Uani 1 1 d . . .
H11 H -0.1020 -0.5570 0.0632 0.035 Uiso 1 1 calc R . .
C7 C -0.1774(5) -0.5048(5) -0.0170(5) 0.029(2) Uani 1 1 d . . .
H12 H -0.2267 -0.5748 -0.0429 0.034 Uiso 1 1 calc R . .
C6 C -0.1783(5) -0.4145(6) -0.0439(5) 0.027(2) Uani 1 1 d . . .
H13 H -0.2262 -0.4227 -0.0899 0.033 Uiso 1 1 calc R . .
C5 C -0.1101(5) -0.3121(6) -0.0049(4) 0.029(2) Uani 1 1 d D . .
H14 H -0.1084 -0.2481 -0.0223 0.034 Uiso 1 1 calc R . .
C17 C 0.3563(5) 0.2870(5) 0.3881(5) 0.023(2) Uani 1 1 d . . .
H15 H 0.4287 0.3317 0.4148 0.027 Uiso 1 1 calc R . .
C18 C 0.1941(5) 0.1723(5) 0.3584(5) 0.023(2) Uani 1 1 d . . .
H16 H 0.1301 0.1219 0.3606 0.028 Uiso 1 1 calc R . .
C19 C 0.3053(5) 0.2099(6) 0.4871(5) 0.0226(19) Uani 1 1 d . . .
C22 C 0.2253(6) 0.1432(7) 0.5652(6) 0.037(2) Uani 1 1 d . . .
H18 H 0.1601 0.1072 0.5769 0.045 Uiso 1 1 calc R . .
C23 C 0.3279(6) 0.1777(6) 0.6176(5) 0.034(2) Uani 1 1 d . . .
H19 H 0.3338 0.1632 0.6630 0.041 Uiso 1 1 calc R . .
C24 C 0.4212(6) 0.2340(6) 0.6014(5) 0.029(2) Uani 1 1 d . . .
H20 H 0.4928 0.2606 0.6360 0.035 Uiso 1 1 calc R . .
C20 C 0.4084(5) 0.2508(6) 0.5336(5) 0.0253(19) Uani 1 1 d . . .
H21 H 0.4703 0.2898 0.5207 0.030 Uiso 1 1 calc R . .
C25 C 0.3879(5) 0.2512(6) 0.1143(5) 0.0237(19) Uani 1 1 d . . .
H22 H 0.4561 0.2996 0.1157 0.028 Uiso 1 1 calc R . .
C26 C 0.2458(5) 0.1136(6) 0.0810(5) 0.0243(19) Uani 1 1 d . . .
H23 H 0.1945 0.0451 0.0542 0.029 Uiso 1 1 calc R . .
C27 C 0.3672(5) 0.1119(5) -0.0094(4) 0.0166(17) Uani 1 1 d . . .
C31 C 0.2982(7) 0.0092(9) -0.1260(6) 0.056(3) Uani 1 1 d . . .
H25 H 0.2340 -0.0330 -0.1636 0.067 Uiso 1 1 calc R . .
C30 C 0.4073(6) 0.0141(7) -0.1433(5) 0.039(2) Uani 1 1 d . . .
H26 H 0.4175 -0.0213 -0.1912 0.047 Uiso 1 1 calc R . .
C29 C 0.5005(5) 0.0730(6) -0.0874(5) 0.026(2) Uani 1 1 d . . .
H27 H 0.5770 0.0801 -0.0962 0.031 Uiso 1 1 calc R . .
C28 C 0.4812(5) 0.1214(5) -0.0187(5) 0.0235(19) Uani 1 1 d . . .
H28 H 0.5438 0.1600 0.0210 0.028 Uiso 1 1 calc R . .
C33 C 0.6277(5) 0.4622(5) 0.3235(5) 0.0223(18) Uani 1 1 d . . .
H29 H 0.6242 0.5414 0.3397 0.027 Uiso 1 1 calc R . .
C34 C 0.6882(6) 0.3024(6) 0.3042(6) 0.048(3) Uani 1 1 d . . .
H30 H 0.7380 0.2464 0.3035 0.058 Uiso 1 1 calc R . .
C35 C 0.8400(5) 0.4750(5) 0.3713(4) 0.0197(18) Uani 1 1 d . . .
C39 C 0.9511(6) 0.6423(6) 0.4414(5) 0.033(2) Uani 1 1 d . . .
H32 H 0.9577 0.7211 0.4662 0.040 Uiso 1 1 calc R . .
C38 C 1.0501(5) 0.5904(6) 0.4450(5) 0.029(2) Uani 1 1 d . . .
H33 H 1.1234 0.6329 0.4721 0.035 Uiso 1 1 calc R . .
C37 C 1.0400(5) 0.4763(6) 0.4087(5) 0.035(2) Uani 1 1 d . . .
H34 H 1.1070 0.4395 0.4098 0.042 Uiso 1 1 calc R . .
C36 C 0.9333(5) 0.4155(6) 0.3710(5) 0.0239(19) Uani 1 1 d . . .
H35 H 0.9240 0.3365 0.3459 0.029 Uiso 1 1 calc R . .
C44 C 0.3649(5) 0.5462(5) 0.4298(6) 0.024(2) Uani 1 1 d . . .
C43 C 0.4147(5) 0.6088(5) 0.1968(5) 0.0204(18) Uani 1 1 d . . .
C41 C -0.0894(5) 0.1135(5) 0.2946(5) 0.025(2) Uani 1 1 d . . .
C42 C -0.1054(5) 0.1641(5) 0.0587(4) 0.0203(18) Uani 1 1 d . . .
C46 C 0.2727(9) 0.8103(10) 0.4146(8) 0.066(4) Uani 1 1 d . . .
H40A H 0.2712 0.7398 0.4287 0.079 Uiso 1 1 calc R . .
H40B H 0.3477 0.8599 0.4402 0.079 Uiso 1 1 calc R . .
C45 C 0.1802(10) 0.8663(8) 0.4345(8) 0.070(4) Uani 1 1 d . . .
H41A H 0.1689 0.9233 0.4093 0.106 Uiso 1 1 calc R . .
H41B H 0.1981 0.9038 0.4872 0.106 Uiso 1 1 calc R . .
H41C H 0.1090 0.8108 0.4211 0.106 Uiso 1 1 calc R . .
C48 C 0.4592(6) 0.0174(7) 0.3119(6) 0.043(3) Uani 1 1 d . . .
H42A H 0.4636 0.0764 0.2871 0.051 Uiso 1 1 calc R . .
H42B H 0.4876 -0.0502 0.2834 0.051 Uiso 1 1 calc R . .
C47 C 0.5339(6) 0.0627(7) 0.3890(7) 0.054(3) Uani 1 1 d . . .
H43A H 0.5086 0.1326 0.4157 0.081 Uiso 1 1 calc R . .
H43B H 0.6157 0.0790 0.3866 0.081 Uiso 1 1 calc R . .
H43C H 0.5253 0.0055 0.4141 0.081 Uiso 1 1 calc R . .
O3 O 0.5019(16) 0.4523(16) 0.0147(12) 0.073(6) Uani 0.50 1 d P . 1
O3' O 0.451(3) 0.367(2) -0.0164(18) 0.063(10) Uani 0.25 1 d P A 2
O3" O 0.491(3) 0.458(3) 0.055(3) 0.084(12) Uani 0.25 1 d PU B 3
O4 O 0.6780(11) 0.3262(13) 0.1419(11) 0.085(6) Uani 0.50 1 d P . .

loop_
_atom_site_aniso_label
_atom_site_aniso_U_11
_atom_site_aniso_U_22
_atom_site_aniso_U_33
_atom_site_aniso_U_23
_atom_site_aniso_U_13
_atom_site_aniso_U_12
Fe1 0.0152(4) 0.0153(5) 0.0172(8) 0.0039(5) 0.0010(4) -0.0016(3)
Fe2 0.0159(4) 0.0155(5) 0.0178(8) 0.0039(5) -0.0007(4) -0.0024(3)
S4 0.0215(8) 0.0467(11) 0.0230(17) 0.0092(11) 0.0016(9) 0.0020(7)
S3 0.0430(10) 0.0245(10) 0.053(2) 0.0212(12) 0.0068(11) 0.0008(7)
S1 0.0616(12) 0.0445(12) 0.062(2) 0.0346(14) 0.0415(14) 0.0233(10)
S2 0.0197(7) 0.0274(9) 0.0417(18) 0.0120(11) -0.0039(9) 0.0020(6)
O1 0.056(3) 0.031(3) 0.063(7) 0.017(4) 0.018(4) -0.005(2)
O2 0.036(3) 0.040(3) 0.036(5) 0.015(3) 0.003(3) 0.002(2)
N11 0.015(2) 0.016(3) 0.027(5) 0.005(3) 0.001(3) -0.0061(18)
N10 0.020(2) 0.018(3) 0.027(5) 0.005(3) 0.002(3) -0.0025(19)
N12 0.022(2) 0.014(3) 0.027(5) 0.006(3) 0.007(3) 0.0043(19)
C12 0.014(3) 0.024(3) 0.014(5) 0.010(3) 0.006(3) 0.006(2)
N2 0.017(2) 0.021(3) 0.022(5) 0.006(3) -0.003(3) -0.0041(19)
N1 0.018(2) 0.019(3) 0.029(6) 0.007(3) -0.003(3) 0.0039(19)
N3 0.024(2) 0.010(2) 0.018(5) 0.004(3) 0.001(3) -0.0007(18)
C4 0.017(3) 0.007(3) 0.004(5) -0.002(3) -0.001(3) -0.0029(19)
N4 0.017(2) 0.015(3) 0.020(5) 0.003(3) -0.003(3) -0.0072(18)
N5 0.013(2) 0.024(3) 0.018(5) 0.010(3) -0.003(3) -0.0037(19)
N6 0.019(2) 0.017(3) 0.023(5) 0.007(3) 0.001(3) 0.003(2)
C21 0.016(3) 0.023(3) 0.019(6) 0.009(4) 0.002(3) -0.001(2)
N13 0.017(2) 0.019(3) 0.023(5) 0.002(3) -0.001(3) -0.0067(19)
N14 0.019(2) 0.017(3) 0.015(5) 0.004(3) -0.001(3) -0.0051(19)
N15 0.013(2) 0.018(3) 0.013(5) 0.001(3) -0.002(3) -0.0051(19)
C32 0.011(2) 0.026(3) 0.012(4) -0.005(3) 0.005(3) -0.006(2)
N7 0.019(2) 0.015(3) 0.024(5) 0.006(3) -0.001(3) -0.0004(19)
N8 0.024(3) 0.016(3) 0.095(9) 0.000(4) -0.002(4) 0.004(2)
N9 0.015(2) 0.020(3) 0.029(5) 0.005(3) -0.001(3) -0.0007(19)
C40 0.008(2) 0.008(3) 0.035(6) 0.004(3) 0.007(3) 0.0003(19)
N19 0.025(3) 0.020(3) 0.024(6) 0.002(3) 0.001(3) -0.003(2)
N18 0.023(3) 0.021(3) 0.036(6) 0.010(3) 0.002(3) -0.006(2)
N16 0.018(2) 0.026(3) 0.022(5) 0.004(3) 0.003(3) -0.003(2)
N17 0.024(3) 0.023(3) 0.011(5) 0.005(3) -0.004(3) -0.004(2)
C9 0.028(3) 0.020(3) 0.018(6) 0.010(4) 0.004(3) 0.000(2)
C10 0.016(3) 0.021(3) 0.025(6) 0.004(4) 0.003(3) -0.001(2)
C11 0.031(3) 0.023(4) 0.027(7) 0.007(4) 0.013(4) 0.012(3)
C13 0.032(4) 0.057(5) 0.035(8) 0.013(5) 0.005(4) 0.021(3)
C14 0.064(5) 0.053(6) 0.043(8) 0.021(6) 0.023(6) 0.042(4)
C15 0.057(5) 0.033(4) 0.047(9) 0.015(5) 0.015(5) 0.019(4)
C16 0.038(4) 0.027(4) 0.034(7) 0.002(4) 0.019(4) 0.016(3)
C1 0.024(3) 0.016(3) 0.016(6) -0.001(3) 0.007(3) 0.000(2)
C2 0.024(3) 0.026(4) 0.023(6) 0.007(4) -0.007(4) 0.006(2)
C3 0.015(3) 0.022(3) 0.025(6) 0.003(4) 0.006(3) 0.001(2)
C8 0.031(3) 0.017(3) 0.037(7) 0.002(4) 0.016(4) 0.001(3)
C7 0.022(3) 0.019(3) 0.036(7) -0.001(4) 0.001(4) -0.005(2)
C6 0.024(3) 0.023(4) 0.025(7) 0.003(4) -0.013(4) -0.003(2)
C5 0.034(3) 0.018(3) 0.034(7) 0.009(4) 0.005(4) 0.009(3)
C17 0.022(3) 0.016(3) 0.032(7) 0.010(4) 0.008(4) -0.002(2)
C18 0.019(3) 0.025(3) 0.032(7) 0.013(4) 0.010(4) 0.003(2)
C19 0.029(3) 0.022(3) 0.020(6) 0.012(4) 0.002(4) 0.009(3)
C22 0.029(4) 0.053(5) 0.043(8) 0.031(5) 0.014(4) 0.011(3)
C23 0.045(4) 0.038(4) 0.027(7) 0.018(5) 0.010(4) 0.016(3)
C24 0.038(4) 0.028(4) 0.021(7) 0.007(4) 0.005(4) 0.007(3)
C20 0.027(3) 0.024(4) 0.021(6) 0.009(4) -0.005(4) -0.004(3)
C25 0.026(3) 0.024(4) 0.019(6) 0.003(4) 0.009(4) -0.005(3)
C26 0.022(3) 0.023(4) 0.028(7) 0.009(4) 0.004(4) 0.002(2)
C27 0.018(3) 0.018(3) 0.015(6) 0.009(3) 0.003(3) 0.001(2)
C31 0.034(4) 0.082(7) 0.036(9) 0.005(6) 0.003(5) -0.020(4)
C30 0.037(4) 0.054(5) 0.020(7) 0.001(5) 0.012(5) -0.004(3)
C29 0.020(3) 0.032(4) 0.024(6) 0.008(4) 0.006(4) -0.001(3)
C28 0.016(3) 0.024(3) 0.030(7) 0.007(4) 0.006(4) 0.000(2)
C33 0.020(3) 0.017(3) 0.027(6) 0.005(4) 0.002(3) 0.004(2)
C34 0.026(3) 0.024(4) 0.077(10) -0.003(5) -0.006(5) 0.009(3)
C35 0.015(3) 0.026(4) 0.016(6) 0.007(4) -0.001(3) -0.004(2)
C39 0.033(3) 0.019(3) 0.035(7) -0.002(4) -0.002(4) -0.008(3)
C38 0.011(3) 0.037(4) 0.041(7) 0.019(4) 0.002(3) -0.003(2)
C37 0.020(3) 0.041(4) 0.053(8) 0.022(5) 0.016(4) 0.011(3)
C36 0.023(3) 0.022(3) 0.023(6) 0.002(4) 0.006(4) 0.000(2)
C44 0.023(3) 0.012(3) 0.035(7) 0.006(4) 0.006(4) 0.001(2)
C43 0.018(3) 0.017(3) 0.019(6) 0.003(4) -0.007(3) -0.004(2)
C41 0.027(3) 0.014(3) 0.033(7) 0.004(4) 0.005(4) 0.003(2)
C42 0.018(3) 0.021(3) 0.021(6) 0.005(4) 0.006(3) -0.003(2)
C46 0.069(6) 0.086(8) 0.074(12) 0.059(8) 0.027(7) 0.030(5)
C45 0.117(9) 0.039(6) 0.044(11) -0.002(6) 0.012(8) 0.011(5)
C48 0.039(4) 0.031(4) 0.052(9) -0.003(5) 0.023(5) -0.001(3)
C47 0.030(4) 0.030(4) 0.089(12) 0.000(6) 0.006(5) 0.006(3)
O3 0.109(12) 0.071(12) 0.070(16) 0.038(11) 0.068(12) 0.025(9)
O3' 0.11(2) 0.039(15) 0.07(3) 0.025(17) 0.07(2) 0.012(14)
O3" 0.084(12) 0.082(13) 0.086(13) 0.025(6) 0.016(6) 0.015(5)
O4 0.051(7) 0.090(11) 0.104(19) 0.028(12) 0.007(9) -0.005(7)

loop_
_atom_type_symbol
_atom_type_description
_atom_type_scat_dispersion_real
_atom_type_scat_dispersion_imag
_atom_type_scat_source
C C 0.0033 0.0016 'International Tables Vol C Tables 4.2.6.8 and 6.1.1.4'
H H 0.0000 0.0000 'International Tables Vol C Tables 4.2.6.8 and 6.1.1.4'
N N 0.0061 0.0033 'International Tables Vol C Tables 4.2.6.8 and 6.1.1.4'
O O 0.0106 0.0060 'International Tables Vol C Tables 4.2.6.8 and 6.1.1.4'
S S 0.1246 0.1234 'International Tables Vol C Tables 4.2.6.8 and 6.1.1.4'
Fe Fe 0.3463 0.8444 'International Tables Vol C Tables 4.2.6.8 and 6.1.1.4'

loop_
_geom_angle_atom_site_label_1
_geom_angle_atom_site_label_2
_geom_angle_atom_site_label_3
_geom_angle
N16 Fe1 N17 95.0(2)
N16 Fe1 N4 85.4(2)
N17 Fe1 N4 175.11(19)
N16 Fe1 N2 89.9(2)
N17 Fe1 N2 87.5(2)
N4 Fe1 N2 97.4(2)
N16 Fe1 N11 92.6(2)
N17 Fe1 N11 86.5(2)
N4 Fe1 N11 88.7(2)
N2 Fe1 N11 173.6(3)
N16 Fe1 N14 174.9(2)
N17 Fe1 N14 89.4(2)
N4 Fe1 N14 90.5(2)
N2 Fe1 N14 87.58(19)
N11 Fe1 N14 90.31(18)
N19 Fe2 N18 95.8(2)
N19 Fe2 N7 93.2(2)
N18 Fe2 N7 91.01(19)
N19 Fe2 N13 172.7(2)
N18 Fe2 N13 91.2(2)
N7 Fe2 N13 88.9(2)
N19 Fe2 N10 87.0(2)
N18 Fe2 N10 89.8(2)
N7 Fe2 N10 179.12(18)
N13 Fe2 N10 90.9(2)
N19 Fe2 N5 85.1(2)
N18 Fe2 N5 178.4(2)
N7 Fe2 N5 90.27(18)
N13 Fe2 N5 87.9(2)
N10 Fe2 N5 88.87(18)
C46 O1 H1A 109.5
C48 O2 H2 109.5
C10 N11 N10 106.9(5)
C10 N11 Fe1 127.8(4)
N10 N11 Fe1 125.1(4)
C9 N10 N11 106.4(5)
C9 N10 Fe2 127.3(4)
N11 N10 Fe2 126.3(4)
C9 N12 C10 104.9(5)
C9 N12 C11 129.3(5)
C10 N12 C11 125.7(5)
C11 C12 C13 117.2(7)
C11 C12 H34A 121.4
C13 C12 H34A 121.4
C1 N2 N1 108.0(5)
C1 N2 Fe1 124.0(4)
N1 N2 Fe1 127.9(4)
C2 N1 N2 106.7(5)
C2 N3 C1 106.3(6)
C2 N3 C3 127.4(5)
C1 N3 C3 126.2(6)
C3 C4 C8 116.5(7)
C3 C4 H4A 121.7
C8 C4 H4A 121.7
C18 N4 N5 105.5(6)
C18 N4 Fe1 130.7(4)
N5 N4 Fe1 123.6(4)
C17 N5 N4 108.1(5)
C17 N5 Fe2 123.4(4)
N4 N5 Fe2 125.5(5)
C18 N6 C17 105.1(7)
C18 N6 C19 127.4(5)
C17 N6 C19 127.4(6)
C19 C21 C22 115.0(7)
C19 C21 H12A 122.5
C22 C21 H12A 122.5
C25 N13 N14 106.5(6)
C25 N13 Fe2 129.2(4)
N14 N13 Fe2 124.2(4)
C26 N14 N13 107.7(5)
C26 N14 Fe1 124.9(4)
N13 N14 Fe1 126.8(5)
C25 N15 C26 103.9(6)
C25 N15 C27 130.3(5)
C26 N15 C27 125.7(6)
C31 C32 C27 116.9(6)
C31 C32 H16A 121.6
C27 C32 H16A 121.6
C33 N7 N8 108.0(5)
C33 N7 Fe2 126.0(4)
N8 N7 Fe2 125.5(4)
C34 N8 N7 105.1(5)
C34 N9 C33 104.1(5)
C34 N9 C35 129.8(5)
C33 N9 C35 125.7(6)
C35 C40 C39 116.6(5)
C35 C40 H20A 121.7
C39 C40 H20A 121.7
C44 N19 Fe2 148.1(5)
C43 N18 Fe2 165.7(6)
C41 N16 Fe1 156.3(5)
C42 N17 Fe1 150.9(6)
N10 C9 N12 110.8(5)
N10 C9 H1 124.6
N12 C9 H1 124.6
N11 C10 N12 111.1(5)
N11 C10 H2A 124.5
N12 C10 H2A 124.5
C12 C11 C16 126.0(6)
C12 C11 N12 114.9(6)
C16 C11 N12 119.1(6)
C12 C13 C14 122.5(7)
C12 C13 H4 118.8
C14 C13 H4 118.8
C13 C14 C15 119.9(7)
C13 C14 H5 120.1
C15 C14 H5 120.1
C14 C15 C16 119.2(8)
C14 C15 H6 120.4
C16 C15 H6 120.4
C11 C16 C15 115.2(7)
C11 C16 H7 122.4
C15 C16 H7 122.4
N2 C1 N3 108.3(6)
N1 C2 N3 110.7(5)
N1 C2 H9 124.6
N3 C2 H9 124.6
C4 C3 C5 124.9(6)
C4 C3 N3 116.0(7)
C5 C3 N3 119.1(6)
C7 C8 C4 123.9(7)
C7 C8 H11 118.1
C4 C8 H11 118.1
C8 C7 C6 118.7(6)
C8 C7 H12 120.7
C6 C7 H12 120.7
C7 C6 C5 120.4(8)
C7 C6 H13 119.8
C5 C6 H13 119.8
C3 C5 C6 115.4(6)
C3 C5 H14 122.3
C6 C5 H14 122.3
N5 C17 N6 110.1(6)
N5 C17 H15 124.9
N6 C17 H15 124.9
N4 C18 N6 111.1(5)
N4 C18 H16 124.5
N6 C18 H16 124.5
C21 C19 C20 126.8(8)
C21 C19 N6 112.4(7)
C20 C19 N6 120.8(6)
C21 C22 C23 124.2(6)
C21 C22 H18 117.9
C23 C22 H18 117.9
C24 C23 C22 117.7(8)
C24 C23 H19 121.2
C22 C23 H19 121.2
C23 C24 C20 118.7(8)
C23 C24 H20 120.6
C20 C24 H20 120.6
C19 C20 C24 117.6(6)
C19 C20 H21 121.2
C24 C20 H21 121.2
N13 C25 N15 111.1(5)
N13 C25 H22 124.5
N15 C25 H22 124.5
N14 C26 N15 110.7(6)
N14 C26 H23 124.6
N15 C26 H23 124.6
C32 C27 C28 123.8(7)
C32 C27 N15 114.1(5)
C28 C27 N15 122.1(7)
C32 C31 C30 125.4(9)
C32 C31 H25 117.3
C30 C31 H25 117.3
C29 C30 C31 116.7(9)
C29 C30 H26 121.7
C31 C30 H26 121.7
C28 C29 C30 119.3(6)
C28 C29 H27 120.3
C30 C29 H27 120.3
C29 C28 C27 117.9(7)
C29 C28 H28 121.1
C27 C28 H28 121.1
N7 C33 N9 109.8(6)
N7 C33 H29 125.1
N9 C33 H29 125.1
N8 C34 N9 112.9(6)
N8 C34 H30 123.5
N9 C34 H30 123.5
C40 C35 C36 125.9(6)
C40 C35 N9 115.3(5)
C36 C35 N9 118.8(6)
C40 C39 C38 122.0(7)
C40 C39 H32 119.0
C38 C39 H32 119.0
C37 C38 C39 118.7(6)
C37 C38 H33 120.7
C39 C38 H33 120.7
C38 C37 C36 120.1(6)
C38 C37 H34 120.0
C36 C37 H34 120.0
C37 C36 C35 116.7(7)
C37 C36 H35 121.6
C35 C36 H35 121.6
N19 C44 S4 178.6(6)
N18 C43 S3 178.8(8)
N16 C41 S1 179.0(6)
N17 C42 S2 179.1(5)
C45 C46 O1 109.3(9)
C45 C46 H40A 109.8
O1 C46 H40A 109.8
C45 C46 H40B 109.8
O1 C46 H40B 109.8
H40A C46 H40B 108.3
C46 C45 H41A 109.5
C46 C45 H41B 109.5
H41A C45 H41B 109.5
C46 C45 H41C 109.5
H41A C45 H41C 109.5
H41B C45 H41C 109.5
O2 C48 C47 108.3(7)
O2 C48 H42A 110.0
C47 C48 H42A 110.0
O2 C48 H42B 110.0
C47 C48 H42B 110.0
H42A C48 H42B 108.4
C48 C47 H43A 109.5
C48 C47 H43B 109.5
H43A C47 H43B 109.5
C48 C47 H43C 109.5
H43A C47 H43C 109.5
H43B C47 H43C 109.5

loop_
_geom_bond_atom_site_label_1
_geom_bond_atom_site_label_2
_geom_bond_distance
_geom_bond_site_symmetry_2
Fe1 N16 2.109(5) .
Fe1 N17 2.128(7) .
Fe1 N4 2.185(7) .
Fe1 N2 2.190(5) .
Fe1 N11 2.191(5) .
Fe1 N14 2.224(5) .
Fe2 N19 2.099(8) .
Fe2 N18 2.108(6) .
Fe2 N7 2.165(5) .
Fe2 N13 2.197(7) .
Fe2 N10 2.197(5) .
Fe2 N5 2.252(5) .
S4 C44 1.637(10) .
S3 C43 1.625(6) .
S1 C41 1.600(8) .
S2 C42 1.618(7) .
O1 C46 1.487(14) .
O1 H1A 0.8400 .
O2 C48 1.421(7) .
O2 H2 0.8400 .
N11 C10 1.301(8) .
N11 N10 1.398(7) .
N10 C9 1.315(8) .
N12 C9 1.353(8) .
N12 C10 1.355(8) .
N12 C11 1.440(7) .
C12 C11 1.328(9) .
C12 C13 1.350(9) .
C12 H34A 0.9500 .
N2 C1 1.327(9) .
N2 N1 1.390(7) .
N1 C2 1.299(9) .
N3 C2 1.355(9) .
N3 C1 1.361(8) .
N3 C3 1.440(8) .
C4 C3 1.298(8) .
C4 C8 1.345(9) .
C4 H4A 0.9500 .
N4 C18 1.302(10) .
N4 N5 1.411(6) .
N5 C17 1.281(10) .
N6 C18 1.354(10) .
N6 C17 1.364(7) .
N6 C19 1.459(10) .
C21 C19 1.318(8) .
C21 C22 1.337(12) .
C21 H12A 0.9500 .
N13 C25 1.294(9) .
N13 N14 1.389(7) .
N14 C26 1.278(10) .
N15 C25 1.356(10) .
N15 C26 1.368(7) .
N15 C27 1.402(10) .
C32 C31 1.302(13) .
C32 C27 1.324(11) .
C32 H16A 0.9500 .
N7 C33 1.302(9) .
N7 N8 1.389(7) .
N8 C34 1.286(9) .
N9 C34 1.342(9) .
N9 C33 1.354(8) .
N9 C35 1.446(8) .
C40 C35 1.304(9) .
C40 C39 1.363(9) .
C40 H20A 0.9500 .
N19 C44 1.154(11) .
N18 C43 1.165(8) .
N16 C41 1.174(9) .
N17 C42 1.171(9) .
C9 H1 0.9500 .
C10 H2A 0.9500 .
C11 C16 1.378(10) .
C13 C14 1.349(12) .
C13 H4 0.9500 .
C14 C15 1.393(13) .
C14 H5 0.9500 .
C15 C16 1.415(10) .
C15 H6 0.9500 .
C16 H7 0.9500 .
C2 H9 0.9500 .
C3 C5 1.406(8) .
C8 C7 1.337(12) .
C8 H11 0.9500 .
C7 C6 1.368(10) .
C7 H12 0.9500 .
C6 C5 1.374(10) .
C6 H13 0.9500 .
C5 H14 0.9500 .
C17 H15 0.9500 .
C18 H16 0.9500 .
C19 C20 1.344(11) .
C22 C23 1.386(13) .
C22 H18 0.9500 .
C23 C24 1.381(9) .
C23 H19 0.9500 .
C24 C20 1.388(12) .
C24 H20 0.9500 .
C20 H21 0.9500 .
C25 H22 0.9500 .
C26 H23 0.9500 .
C27 C28 1.388(7) .
C31 C30 1.390(10) .
C31 H25 0.9500 .
C30 C29 1.385(12) .
C30 H26 0.9500 .
C29 C28 1.378(12) .
C29 H27 0.9500 .
C28 H28 0.9500 .
C33 H29 0.9500 .
C34 H30 0.9500 .
C35 C36 1.382(9) .
C39 C38 1.386(9) .
C39 H32 0.9500 .
C38 C37 1.375(10) .
C38 H33 0.9500 .
C37 C36 1.371(10) .
C37 H34 0.9500 .
C36 H35 0.9500 .
C46 C45 1.402(13) .
C46 H40A 0.9900 .
C46 H40B 0.9900 .
C45 H41A 0.9800 .
C45 H41B 0.9800 .
C45 H41C 0.9800 .
C48 C47 1.528(15) .
C48 H42A 0.9900 .
C48 H42B 0.9900 .
C47 H43A 0.9800 .
C47 H43B 0.9800 .
C47 H43C 0.9800 .
O3 O3 1.46(3) 2_665

loop_
_geom_torsion_atom_site_label_1
_geom_torsion_atom_site_label_2
_geom_torsion_atom_site_label_3
_geom_torsion_atom_site_label_4
_geom_torsion
N16 Fe1 N11 C10 -44.5(7)
N17 Fe1 N11 C10 50.4(7)
N4 Fe1 N11 C10 -129.8(7)
N2 Fe1 N11 C10 69.0(16)
N14 Fe1 N11 C10 139.7(7)
N16 Fe1 N11 N10 129.5(6)
N17 Fe1 N11 N10 -135.7(6)
N4 Fe1 N11 N10 44.1(6)
N2 Fe1 N11 N10 -117.0(14)
N14 Fe1 N11 N10 -46.3(6)
C10 N11 N10 C9 -0.2(8)
Fe1 N11 N10 C9 -175.2(5)
C10 N11 N10 Fe2 -178.6(5)
Fe1 N11 N10 Fe2 6.4(9)
N19 Fe2 N10 C9 49.3(7)
N18 Fe2 N10 C9 -46.4(7)
N7 Fe2 N10 C9 148(18)
N13 Fe2 N10 C9 -137.6(7)
N5 Fe2 N10 C9 134.5(7)
N19 Fe2 N10 N11 -132.6(6)
N18 Fe2 N10 N11 131.6(6)
N7 Fe2 N10 N11 -34(18)
N13 Fe2 N10 N11 40.4(6)
N5 Fe2 N10 N11 -47.5(6)
N16 Fe1 N2 C1 69.9(6)
N17 Fe1 N2 C1 -25.1(6)
N4 Fe1 N2 C1 155.2(6)
N11 Fe1 N2 C1 -43.8(17)
N14 Fe1 N2 C1 -114.6(6)
N16 Fe1 N2 N1 -106.6(6)
N17 Fe1 N2 N1 158.4(5)
N4 Fe1 N2 N1 -21.2(5)
N11 Fe1 N2 N1 139.8(13)
N14 Fe1 N2 N1 68.9(5)
C1 N2 N1 C2 -1.1(8)
Fe1 N2 N1 C2 175.8(5)
N16 Fe1 N4 C18 25.7(6)
N17 Fe1 N4 C18 121(2)
N2 Fe1 N4 C18 -63.7(6)
N11 Fe1 N4 C18 118.4(6)
N14 Fe1 N4 C18 -151.3(6)
N16 Fe1 N4 N5 -148.7(5)
N17 Fe1 N4 N5 -54(2)
N2 Fe1 N4 N5 121.9(5)
N11 Fe1 N4 N5 -56.0(5)
N14 Fe1 N4 N5 34.3(5)
C18 N4 N5 C17 1.7(7)
Fe1 N4 N5 C17 177.3(4)
C18 N4 N5 Fe2 -158.7(4)
Fe1 N4 N5 Fe2 16.8(7)
N19 Fe2 N5 C17 -35.9(5)
N18 Fe2 N5 C17 -159(8)
N7 Fe2 N5 C17 57.2(5)
N13 Fe2 N5 C17 146.1(5)
N10 Fe2 N5 C17 -123.0(5)
N19 Fe2 N5 N4 121.7(5)
N18 Fe2 N5 N4 -2(9)
N7 Fe2 N5 N4 -145.2(5)
N13 Fe2 N5 N4 -56.3(5)
N10 Fe2 N5 N4 34.6(5)
N19 Fe2 N13 C25 -156.7(15)
N18 Fe2 N13 C25 40.7(6)
N7 Fe2 N13 C25 -50.3(6)
N10 Fe2 N13 C25 130.5(6)
N5 Fe2 N13 C25 -140.6(6)
N19 Fe2 N13 N14 26(2)
N18 Fe2 N13 N14 -136.9(5)
N7 Fe2 N13 N14 132.1(5)
N10 Fe2 N13 N14 -47.0(5)
N5 Fe2 N13 N14 41.8(5)
C25 N13 N14 C26 0.9(7)
Fe2 N13 N14 C26 179.0(5)
C25 N13 N14 Fe1 -171.0(5)
Fe2 N13 N14 Fe1 7.0(7)
N16 Fe1 N14 C26 104(3)
N17 Fe1 N14 C26 -44.7(6)
N4 Fe1 N14 C26 140.2(6)
N2 Fe1 N14 C26 42.8(6)
N11 Fe1 N14 C26 -131.2(6)
N16 Fe1 N14 N13 -85(3)
N17 Fe1 N14 N13 125.9(5)
N4 Fe1 N14 N13 -49.2(5)
N2 Fe1 N14 N13 -146.6(5)
N11 Fe1 N14 N13 39.4(5)
N19 Fe2 N7 C33 -39.9(7)
N18 Fe2 N7 C33 55.9(7)
N13 Fe2 N7 C33 147.1(7)
N10 Fe2 N7 C33 -139(18)
N5 Fe2 N7 C33 -125.0(7)
N19 Fe2 N7 N8 130.6(7)
N18 Fe2 N7 N8 -133.5(7)
N13 Fe2 N7 N8 -42.4(7)
N10 Fe2 N7 N8 32(18)
N5 Fe2 N7 N8 45.5(7)
C33 N7 N8 C34 -2.3(11)
Fe2 N7 N8 C34 -174.3(7)
N18 Fe2 N19 C44 174.2(11)
N7 Fe2 N19 C44 -94.5(11)
N13 Fe2 N19 C44 12(2)
N10 Fe2 N19 C44 84.6(11)
N5 Fe2 N19 C44 -4.5(11)
N19 Fe2 N18 C43 -22(2)
N7 Fe2 N18 C43 -115(2)
N13 Fe2 N18 C43 156(2)
N10 Fe2 N18 C43 65(2)
N5 Fe2 N18 C43 101(9)
N17 Fe1 N16 C41 147.9(14)
N4 Fe1 N16 C41 -37.0(14)
N2 Fe1 N16 C41 60.4(14)
N11 Fe1 N16 C41 -125.4(14)
N14 Fe1 N16 C41 -1(4)
N16 Fe1 N17 C42 57.9(9)
N4 Fe1 N17 C42 -37(3)
N2 Fe1 N17 C42 147.6(9)
N11 Fe1 N17 C42 -34.4(9)
N14 Fe1 N17 C42 -124.8(9)
N11 N10 C9 N12 1.5(9)
Fe2 N10 C9 N12 179.8(5)
C10 N12 C9 N10 -2.1(9)
C11 N12 C9 N10 -178.1(7)
N10 N11 C10 N12 -1.1(9)
Fe1 N11 C10 N12 173.7(5)
C9 N12 C10 N11 1.9(9)
C11 N12 C10 N11 178.2(7)
C13 C12 C11 C16 3.0(13)
C13 C12 C11 N12 -175.3(7)
C9 N12 C11 C12 175.0(7)
C10 N12 C11 C12 -0.3(11)
C9 N12 C11 C16 -3.4(13)
C10 N12 C11 C16 -178.7(8)
C11 C12 C13 C14 0.5(14)
C12 C13 C14 C15 -3.4(15)
C13 C14 C15 C16 3.1(15)
C12 C11 C16 C15 -3.2(13)
N12 C11 C16 C15 175.0(8)
C14 C15 C16 C11 0.0(13)
N1 N2 C1 N3 1.6(8)
Fe1 N2 C1 N3 -175.5(4)
C2 N3 C1 N2 -1.4(8)
C3 N3 C1 N2 -179.6(6)
N2 N1 C2 N3 0.2(8)
C1 N3 C2 N1 0.8(9)
C3 N3 C2 N1 178.9(6)
C8 C4 C3 C5 -1.0(9)
C8 C4 C3 N3 178.6(5)
C2 N3 C3 C4 34.1(9)
C1 N3 C3 C4 -148.1(6)
C2 N3 C3 C5 -146.3(7)
C1 N3 C3 C5 31.5(9)
C3 C4 C8 C7 -2.5(10)
C4 C8 C7 C6 4.2(11)
C8 C7 C6 C5 -2.5(10)
C4 C3 C5 C6 2.4(9)
N3 C3 C5 C6 -177.2(6)
C7 C6 C5 C3 -0.5(10)
N4 N5 C17 N6 -1.7(7)
Fe2 N5 C17 N6 159.2(4)
C18 N6 C17 N5 1.1(7)
C19 N6 C17 N5 -178.9(6)
N5 N4 C18 N6 -1.1(7)
Fe1 N4 C18 N6 -176.2(4)
C17 N6 C18 N4 0.1(7)
C19 N6 C18 N4 -180.0(5)
C22 C21 C19 C20 -1.0(11)
C22 C21 C19 N6 179.8(6)
C18 N6 C19 C21 -11.0(9)
C17 N6 C19 C21 169.0(6)
C18 N6 C19 C20 169.8(7)
C17 N6 C19 C20 -10.3(10)
C19 C21 C22 C23 -1.3(11)
C21 C22 C23 C24 2.4(12)
C22 C23 C24 C20 -1.3(11)
C21 C19 C20 C24 2.0(11)
N6 C19 C20 C24 -178.8(6)
C23 C24 C20 C19 -0.7(10)
N14 N13 C25 N15 0.3(8)
Fe2 N13 C25 N15 -177.6(4)
C26 N15 C25 N13 -1.3(8)
C27 N15 C25 N13 174.1(6)
N13 N14 C26 N15 -1.8(8)
Fe1 N14 C26 N15 170.3(4)
C25 N15 C26 N14 2.0(8)
C27 N15 C26 N14 -173.8(6)
C31 C32 C27 C28 1.5(11)
C31 C32 C27 N15 -176.1(7)
C25 N15 C27 C32 -147.2(7)
C26 N15 C27 C32 27.4(9)
C25 N15 C27 C28 35.1(10)
C26 N15 C27 C28 -150.3(6)
C27 C32 C31 C30 -3.1(14)
C32 C31 C30 C29 1.9(15)
C31 C30 C29 C28 0.9(12)
C30 C29 C28 C27 -2.2(10)
C32 C27 C28 C29 1.1(10)
N15 C27 C28 C29 178.5(6)
N8 N7 C33 N9 3.1(9)
Fe2 N7 C33 N9 175.1(5)
C34 N9 C33 N7 -2.7(10)
C35 N9 C33 N7 -176.2(7)
N7 N8 C34 N9 0.6(12)
C33 N9 C34 N8 1.2(12)
C35 N9 C34 N8 174.4(8)
C39 C40 C35 C36 -2.0(12)
C39 C40 C35 N9 179.0(7)
C34 N9 C35 C40 -168.1(9)
C33 N9 C35 C40 3.7(11)
C34 N9 C35 C36 12.8(13)
C33 N9 C35 C36 -175.3(7)
C35 C40 C39 C38 1.4(12)
C40 C39 C38 C37 0.2(13)
C39 C38 C37 C36 -1.2(12)
C38 C37 C36 C35 0.6(12)
C40 C35 C36 C37 1.1(12)
N9 C35 C36 C37 180.0(7)
Fe2 N19 C44 S4 35(31)
Fe2 N18 C43 S3 -168(27)
Fe1 N16 C41 S1 140(45)
Fe1 N17 C42 S2 94(57)
